data_7106820
loop_
_publ_author_name
'Ryo Sekiya'
'Reiko Kuroda'

_publ_section_title
;
 Controlling stereoselectivity of solid-state photoreactions by co-crystal
 formation
;
_journal_name_full Chem.Commun.
_journal_page_first 10097
_journal_paper_doi 10.1039/c1cc13484a
_journal_volume 47
_journal_year 2011
_chemical_formula_moiety 'C13.51 H14.53 Br0.49 O S, C13.67 H15.02 Br0.33 O S'
_chemical_formula_sum 'C27.18 H29.54 Br0.82 O2 S2'
_chemical_formula_weight 517.80
_chemical_name_systematic
;
?
;
_space_group_IT_number 61
_symmetry_cell_setting orthorhombic
_symmetry_space_group_name_Hall '-P 2ac 2ab'
_symmetry_space_group_name_H-M 'P b c a'
_atom_sites_solution_hydrogens geom
_atom_sites_solution_primary direct
_atom_sites_solution_secondary difmap
_audit_creation_date 2010-11-17T17:34:14-00:00
_audit_creation_method 'WinGX routine CIF_UPDATE'
_cell_angle_alpha 90
_cell_angle_beta 90
_cell_angle_gamma 90
_cell_formula_units_Z 8
_cell_length_a 15.591(3)
_cell_length_b 15.064(3)
_cell_length_c 20.669(4)
_cell_measurement_reflns_used 6521
_cell_measurement_temperature 103(2)
_cell_measurement_theta_max 27.91
_cell_measurement_theta_min 1.97
_cell_volume 4854.4(16)
_computing_cell_refinement 'Bruker XSCANS'
_computing_data_collection 'Bruker XSCANS'
_computing_structure_refinement 'SHELXL-97 (Sheldrick, 1997)'
_computing_structure_solution 'SHELXS-97 (Sheldrick, 1997)'
_diffrn_ambient_temperature 103(2)
_diffrn_measured_fraction_theta_full 0.983
_diffrn_measured_fraction_theta_max 0.983
_diffrn_measurement_device_type 'Bruker P4'
_diffrn_measurement_method '\w scans'
_diffrn_radiation_monochromator graphite
_diffrn_radiation_probe x-ray
_diffrn_radiation_source 'fine-focus sealed tube'
_diffrn_radiation_type MoK\a
_diffrn_radiation_wavelength 0.71073
_diffrn_reflns_av_R_equivalents 0.0502
_diffrn_reflns_av_unetI/netI 0.0322
_diffrn_reflns_limit_h_max 20
_diffrn_reflns_limit_h_min -20
_diffrn_reflns_limit_k_max 19
_diffrn_reflns_limit_k_min -19
_diffrn_reflns_limit_l_max 26
_diffrn_reflns_limit_l_min -26
_diffrn_reflns_number 40034
_diffrn_reflns_theta_full 27.91
_diffrn_reflns_theta_max 27.91
_diffrn_reflns_theta_min 1.97
_exptl_absorpt_coefficient_mu 1.590
_exptl_absorpt_correction_T_max 0.9115
_exptl_absorpt_correction_T_min 0.7039
_exptl_absorpt_correction_type empirical
_exptl_absorpt_process_details 'SADABS ver 2.03'
_exptl_crystal_colour colorless
_exptl_crystal_density_diffrn 1.417
_exptl_crystal_density_method 'not measured'
_exptl_crystal_description block
_exptl_crystal_F_000 2155.7
_exptl_crystal_size_max 0.20
_exptl_crystal_size_mid 0.20
_exptl_crystal_size_min 0.05
_refine_diff_density_max 0.52
_refine_diff_density_min -0.318
_refine_diff_density_rms 0.058
_refine_ls_extinction_method none
_refine_ls_goodness_of_fit_ref 1.112
_refine_ls_hydrogen_treatment constr
_refine_ls_matrix_type full
_refine_ls_number_parameters 301
_refine_ls_number_reflns 5714
_refine_ls_number_restraints 2
_refine_ls_restrained_S_all 1.114
_refine_ls_R_factor_all 0.0574
_refine_ls_R_factor_gt 0.0464
_refine_ls_shift/su_max 0.001
_refine_ls_shift/su_mean 0.000
_refine_ls_structure_factor_coef Fsqd
_refine_ls_weighting_details 'calc w=1/[\s^2^(Fo^2^)+(0.0318P)^2^+6.5110P] where P=(Fo^2^+2Fc^2^)/3'
_refine_ls_weighting_scheme calc
_refine_ls_wR_factor_gt 0.1092
_refine_ls_wR_factor_ref 0.1129
_reflns_number_gt 4730
_reflns_number_total 5714
_reflns_threshold_expression >2sigma(I)
_cod_data_source_file c1cc13484a.txt
_cod_data_source_block co_crystal_Me_Br_1_1
_cod_depositor_comments
;
The following automatic conversions were performed:

'_diffrn_radiation_probe' value 'X-ray' changed to 'x-ray' according
to the built-in table from CIF Core dictionary named 'cif_core.dic'
version 2.4.1 from 2010-06-29.

Automatic conversion script
Id: cif_fix_values 1715 2011-07-08 13:25:40Z adriana 
;
_cod_original_cell_volume 4854.4(17)
_cod_original_sg_symbol_H-M Pbca
_cod_database_code 7106820

loop_
_symmetry_equiv_pos_as_xyz
'x, y, z'
'-x+1/2, -y, z+1/2'
'-x, y+1/2, -z+1/2'
'x+1/2, -y+1/2, -z'
'-x, -y, -z'
'x-1/2, y, -z-1/2'
'x, -y-1/2, z-1/2'
'-x-1/2, y-1/2, z'

loop_
_atom_site_label
_atom_site_type_symbol
_atom_site_fract_x
_atom_site_fract_y
_atom_site_fract_z
_atom_site_U_iso_or_equiv
_atom_site_adp_type
_atom_site_occupancy
_atom_site_symmetry_multiplicity
_atom_site_calc_flag
_atom_site_refinement_flags
_atom_site_disorder_assembly
_atom_site_disorder_group
C26 C 0.01540(19) 0.4017(2) 0.80772(18) 0.0476(8) Uani 1 1 d . . .
H26A H 0.02 0.4333 0.849 0.071 Uiso 1 1 calc R . .
H26B H 0.0554 0.4276 0.7764 0.071 Uiso 1 1 calc R . .
H26C H 0.0294 0.3389 0.8142 0.071 Uiso 1 1 calc R . .
O2 O -0.29339(13) 0.44946(16) 0.82441(10) 0.0484(6) Uani 1 1 d . . .
C1 C 0.08059(16) 0.34261(17) 0.24767(12) 0.0283(5) Uani 1 1 d D . .
C2 C 0.01032(18) 0.36041(17) 0.20861(12) 0.0312(6) Uani 1 1 d . B .
H2 H 0.0165 0.3591 0.1629 0.037 Uiso 1 1 calc R . .
C3 C -0.06834(18) 0.38000(18) 0.23541(13) 0.0343(6) Uani 1 1 d . . .
H3 H -0.1163 0.3916 0.2084 0.041 Uiso 1 1 calc R B .
C4 C -0.07695(18) 0.38266(19) 0.30233(13) 0.0348(6) Uani 1 1 d . B .
H4 H -0.1308 0.3973 0.321 0.042 Uiso 1 1 calc R . .
C5 C -0.00748(16) 0.36405(17) 0.34193(12) 0.0290(5) Uani 1 1 d . . .
H5 H -0.0143 0.3652 0.3876 0.035 Uiso 1 1 calc R B .
C6 C 0.07206(15) 0.34370(15) 0.31540(11) 0.0238(5) Uani 1 1 d . B .
C7 C 0.13006(15) 0.34363(16) 0.44296(11) 0.0234(5) Uani 1 1 d . B .
C8 C 0.13797(16) 0.43916(16) 0.45992(11) 0.0249(5) Uani 1 1 d . . .
C9 C 0.12441(17) 0.46329(17) 0.53013(11) 0.0277(5) Uani 1 1 d . . .
H9A H 0.1048 0.5257 0.5328 0.033 Uiso 1 1 calc R . .
H9B H 0.1798 0.4589 0.5533 0.033 Uiso 1 1 calc R . .
C10 C 0.05936(17) 0.40420(19) 0.56345(12) 0.0321(6) Uani 1 1 d . . .
H10A H 0.0566 0.4192 0.61 0.039 Uiso 1 1 calc R . .
H10B H 0.0019 0.4141 0.5445 0.039 Uiso 1 1 calc R . .
C11 C 0.08472(17) 0.30792(18) 0.55534(12) 0.0320(6) Uani 1 1 d . . .
H11A H 0.1351 0.2957 0.5831 0.038 Uiso 1 1 calc R . .
H11B H 0.037 0.27 0.5707 0.038 Uiso 1 1 calc R . .
C12 C 0.10630(15) 0.28243(16) 0.48675(12) 0.0273(5) Uani 1 1 d . . .
C13 C 0.0991(2) 0.18504(18) 0.47288(16) 0.0411(7) Uani 1 1 d . . .
H13A H 0.0387 0.1692 0.4671 0.062 Uiso 1 1 calc R . .
H13B H 0.1231 0.1513 0.5092 0.062 Uiso 1 1 calc R . .
H13C H 0.131 0.171 0.4333 0.062 Uiso 1 1 calc R . .
C14 C -0.14043(16) 0.36209(18) 1.01053(12) 0.0291(5) Uani 1 1 d D . .
C15 C -0.15138(16) 0.28372(18) 1.04415(12) 0.0295(5) Uani 1 1 d . A .
H15 H -0.1439 0.2834 1.0898 0.035 Uiso 1 1 calc R . .
C16 C -0.17305(17) 0.20558(18) 1.01294(12) 0.0316(6) Uani 1 1 d . . .
H16 H -0.1808 0.1523 1.0368 0.038 Uiso 1 1 calc R A .
C17 C -0.18329(18) 0.20648(17) 0.94612(13) 0.0319(6) Uani 1 1 d . A .
H17 H -0.1988 0.1534 0.9242 0.038 Uiso 1 1 calc R . .
C18 C -0.17110(17) 0.28407(17) 0.91126(12) 0.0293(5) Uani 1 1 d . . .
H18 H -0.1775 0.2838 0.8656 0.035 Uiso 1 1 calc R A .
C19 C -0.14951(16) 0.36212(16) 0.94296(11) 0.0258(5) Uani 1 1 d . A .
C20 C -0.14253(16) 0.43366(16) 0.81858(11) 0.0254(5) Uani 1 1 d . A .
C21 C -0.07433(16) 0.40960(16) 0.78248(13) 0.0283(5) Uani 1 1 d . . .
C22 C -0.08409(18) 0.38802(17) 0.71174(13) 0.0328(6) Uani 1 1 d . . .
H22A H -0.067 0.4405 0.686 0.039 Uiso 1 1 calc R . .
H22B H -0.0445 0.339 0.7006 0.039 Uiso 1 1 calc R . .
C23 C -0.17346(19) 0.36168(19) 0.69315(12) 0.0360(6) Uani 1 1 d . . .
H23A H -0.1868 0.3025 0.7114 0.043 Uiso 1 1 calc R . .
H23B H -0.1779 0.3578 0.6455 0.043 Uiso 1 1 calc R . .
C24 C -0.23706(17) 0.4289(2) 0.71816(12) 0.0349(6) Uani 1 1 d . . .
H24A H -0.2959 0.4098 0.7067 0.042 Uiso 1 1 calc R . .
H24B H -0.2262 0.487 0.6974 0.042 Uiso 1 1 calc R . .
C25 C -0.23015(17) 0.43862(17) 0.79075(12) 0.0295(5) Uani 1 1 d . . .
O1 O 0.15604(14) 0.49439(12) 0.41949(9) 0.0375(5) Uani 1 1 d . . .
S1 S 0.16266(4) 0.31503(4) 0.36297(3) 0.02893(16) Uani 1 1 d . . .
S2 S -0.13223(5) 0.46372(4) 0.90154(3) 0.03756(19) Uani 1 1 d . . .
Br2 Br -0.10739(12) 0.45595(12) 1.05489(8) 0.0391(4) Uani 0.3281(17) 1 d P A 1
C28 C -0.1229(6) 0.4516(6) 1.0472(4) 0.0291(5) Uani 0.6719(17) 1 d PD A 2
H28A H -0.1688 0.494 1.0375 0.044 Uiso 0.6719(17) 1 calc PR A 2
H28B H -0.0678 0.4762 1.0331 0.044 Uiso 0.6719(17) 1 calc PR A 2
H28C H -0.1212 0.4405 1.0939 0.044 Uiso 0.6719(17) 1 calc PR A 2
Br1 Br 0.18559(5) 0.31991(7) 0.20939(4) 0.0331(2) Uani 0.4913(18) 1 d P B 3
C27 C 0.1662(6) 0.3102(7) 0.2149(5) 0.0283(5) Uani 0.5087(18) 1 d PD B 4
H27A H 0.1689 0.2453 0.2164 0.042 Uiso 0.5087(18) 1 calc PR B 4
H27B H 0.2153 0.3352 0.2382 0.042 Uiso 0.5087(18) 1 calc PR B 4
H27C H 0.1675 0.3301 0.1698 0.042 Uiso 0.5087(18) 1 calc PR B 4

loop_
_atom_site_aniso_label
_atom_site_aniso_U_11
_atom_site_aniso_U_22
_atom_site_aniso_U_33
_atom_site_aniso_U_23
_atom_site_aniso_U_13
_atom_site_aniso_U_12
C26 0.0332(15) 0.0335(15) 0.076(2) 0.0117(15) -0.0087(15) 0.0014(12)
O2 0.0380(11) 0.0719(16) 0.0354(11) 0.0054(10) 0.0116(9) 0.0132(11)
C1 0.0306(13) 0.0293(12) 0.0249(11) -0.0017(10) 0.0003(10) -0.0013(10)
C2 0.0420(15) 0.0281(13) 0.0235(12) 0.0016(10) -0.0040(11) -0.0012(11)
C3 0.0344(14) 0.0365(15) 0.0319(14) 0.0069(11) -0.0087(11) 0.0013(11)
C4 0.0292(13) 0.0404(15) 0.0346(14) 0.0054(12) 0.0003(11) 0.0034(11)
C5 0.0308(13) 0.0324(14) 0.0238(12) 0.0006(10) 0.0000(10) 0.0027(11)
C6 0.0252(11) 0.0213(11) 0.0248(11) -0.0015(9) -0.0034(9) 0.0005(9)
C7 0.0232(11) 0.0271(12) 0.0200(11) -0.0037(9) -0.0017(9) 0.0032(9)
C8 0.0275(12) 0.0253(12) 0.0219(11) 0.0003(9) -0.0009(9) 0.0032(9)
C9 0.0368(14) 0.0269(12) 0.0193(11) -0.0019(9) -0.0023(10) 0.0034(10)
C10 0.0310(13) 0.0440(15) 0.0213(12) 0.0003(11) 0.0028(10) 0.0053(12)
C11 0.0322(13) 0.0370(14) 0.0269(13) 0.0075(11) 0.0015(11) -0.0036(11)
C12 0.0231(12) 0.0278(12) 0.0311(13) -0.0002(10) -0.0063(10) 0.0005(10)
C13 0.0444(16) 0.0277(14) 0.0512(17) 0.0011(13) -0.0074(14) -0.0060(12)
C14 0.0267(12) 0.0378(13) 0.0229(11) 0.0028(10) -0.0021(9) -0.0025(10)
C15 0.0260(12) 0.0422(15) 0.0202(11) 0.0057(10) 0.0012(10) 0.0060(11)
C16 0.0365(14) 0.0300(13) 0.0282(13) 0.0087(11) 0.0055(11) 0.0089(11)
C17 0.0430(15) 0.0246(12) 0.0281(13) 0.0030(10) 0.0017(11) 0.0025(11)
C18 0.0372(14) 0.0286(13) 0.0220(11) 0.0035(10) -0.0014(10) 0.0030(11)
C19 0.0262(12) 0.0269(12) 0.0242(11) 0.0065(10) -0.0044(10) 0.0001(10)
C20 0.0340(13) 0.0251(12) 0.0170(10) 0.0042(9) -0.0016(9) -0.0021(10)
C21 0.0304(13) 0.0189(11) 0.0357(13) 0.0086(10) -0.0001(11) -0.0022(10)
C22 0.0394(15) 0.0266(13) 0.0325(13) 0.0034(11) 0.0140(11) 0.0039(11)
C23 0.0507(17) 0.0370(15) 0.0204(12) 0.0008(11) 0.0056(11) -0.0067(13)
C24 0.0304(14) 0.0501(17) 0.0242(12) 0.0044(12) -0.0033(10) -0.0010(12)
C25 0.0319(13) 0.0322(13) 0.0243(12) 0.0058(10) 0.0051(10) 0.0042(11)
O1 0.0610(13) 0.0276(9) 0.0239(9) 0.0031(7) 0.0044(9) -0.0011(9)
S1 0.0263(3) 0.0369(4) 0.0235(3) -0.0080(3) -0.0023(2) 0.0080(3)
S2 0.0640(5) 0.0272(3) 0.0215(3) 0.0034(2) -0.0080(3) -0.0104(3)
Br2 0.0654(11) 0.0286(5) 0.0234(6) 0.0003(4) -0.0109(5) -0.0172(6)
C28 0.0267(12) 0.0378(13) 0.0229(11) 0.0028(10) -0.0021(9) -0.0025(10)
Br1 0.0311(4) 0.0446(5) 0.0236(3) -0.0021(3) 0.0059(3) 0.0092(3)
C27 0.0306(13) 0.0293(12) 0.0249(11) -0.0017(10) 0.0003(10) -0.0013(10)

loop_
_atom_type_symbol
_atom_type_description
_atom_type_scat_dispersion_real
_atom_type_scat_dispersion_imag
_atom_type_scat_source
C C 0.0033 0.0016 'International Tables Vol C Tables 4.2.6.8 and 6.1.1.4'
H H 0 0 'International Tables Vol C Tables 4.2.6.8 and 6.1.1.4'
O O 0.0106 0.006 'International Tables Vol C Tables 4.2.6.8 and 6.1.1.4'
S S 0.1246 0.1234 'International Tables Vol C Tables 4.2.6.8 and 6.1.1.4'
Br Br -0.2901 2.4595 'International Tables Vol C Tables 4.2.6.8 and 6.1.1.4'

loop_
_geom_angle_atom_site_label_1
_geom_angle_atom_site_label_2
_geom_angle_atom_site_label_3
_geom_angle
_geom_angle_site_symmetry_1
_geom_angle_site_symmetry_3
_geom_angle_publ_flag
C21 C26 H26A 109.5 . . ?
C21 C26 H26B 109.5 . . ?
H26A C26 H26B 109.5 . . ?
C21 C26 H26C 109.5 . . ?
H26A C26 H26C 109.5 . . ?
H26B C26 H26C 109.5 . . ?
C2 C1 C6 120.2(2) . . ?
C2 C1 C27 118.6(5) . . ?
C6 C1 C27 120.8(5) . . ?
C2 C1 Br1 119.1(2) . . ?
C6 C1 Br1 120.77(19) . . ?
C27 C1 Br1 7.5(4) . . ?
C3 C2 C1 120.7(2) . . ?
C3 C2 H2 119.6 . . ?
C1 C2 H2 119.6 . . ?
C2 C3 C4 119.5(2) . . ?
C2 C3 H3 120.3 . . ?
C4 C3 H3 120.3 . . ?
C5 C4 C3 120.4(3) . . ?
C5 C4 H4 119.8 . . ?
C3 C4 H4 119.8 . . ?
C4 C5 C6 120.6(2) . . ?
C4 C5 H5 119.7 . . ?
C6 C5 H5 119.7 . . ?
C5 C6 C1 118.7(2) . . ?
C5 C6 S1 123.04(19) . . ?
C1 C6 S1 118.26(19) . . ?
C12 C7 C8 121.9(2) . . ?
C12 C7 S1 122.50(19) . . ?
C8 C7 S1 115.41(17) . . ?
O1 C8 C7 121.4(2) . . ?
O1 C8 C9 122.0(2) . . ?
C7 C8 C9 116.6(2) . . ?
C8 C9 C10 112.9(2) . . ?
C8 C9 H9A 109 . . ?
C10 C9 H9A 109 . . ?
C8 C9 H9B 109 . . ?
C10 C9 H9B 109 . . ?
H9A C9 H9B 107.8 . . ?
C11 C10 C9 109.7(2) . . ?
C11 C10 H10A 109.7 . . ?
C9 C10 H10A 109.7 . . ?
C11 C10 H10B 109.7 . . ?
C9 C10 H10B 109.7 . . ?
H10A C10 H10B 108.2 . . ?
C12 C11 C10 114.0(2) . . ?
C12 C11 H11A 108.7 . . ?
C10 C11 H11A 108.7 . . ?
C12 C11 H11B 108.7 . . ?
C10 C11 H11B 108.7 . . ?
H11A C11 H11B 107.6 . . ?
C7 C12 C13 124.3(2) . . ?
C7 C12 C11 121.3(2) . . ?
C13 C12 C11 114.4(2) . . ?
C12 C13 H13A 109.5 . . ?
C12 C13 H13B 109.5 . . ?
H13A C13 H13B 109.5 . . ?
C12 C13 H13C 109.5 . . ?
H13A C13 H13C 109.5 . . ?
H13B C13 H13C 109.5 . . ?
C15 C14 C19 119.2(2) . . ?
C15 C14 C28 120.8(4) . . ?
C19 C14 C28 119.8(4) . . ?
C15 C14 Br2 117.4(2) . . ?
C19 C14 Br2 123.2(2) . . ?
C28 C14 Br2 7.8(4) . . ?
C14 C15 C16 121.5(2) . . ?
C14 C15 H15 119.2 . . ?
C16 C15 H15 119.2 . . ?
C15 C16 C17 118.9(2) . . ?
C15 C16 H16 120.6 . . ?
C17 C16 H16 120.6 . . ?
C18 C17 C16 120.6(2) . . ?
C18 C17 H17 119.7 . . ?
C16 C17 H17 119.7 . . ?
C17 C18 C19 120.1(2) . . ?
C17 C18 H18 119.9 . . ?
C19 C18 H18 119.9 . . ?
C18 C19 C14 119.6(2) . . ?
C18 C19 S2 122.68(19) . . ?
C14 C19 S2 117.7(2) . . ?
C21 C20 C25 121.7(2) . . ?
C21 C20 S2 122.0(2) . . ?
C25 C20 S2 116.32(18) . . ?
C20 C21 C26 124.4(3) . . ?
C20 C21 C22 121.0(2) . . ?
C26 C21 C22 114.5(2) . . ?
C23 C22 C21 113.6(2) . . ?
C23 C22 H22A 108.8 . . ?
C21 C22 H22A 108.8 . . ?
C23 C22 H22B 108.8 . . ?
C21 C22 H22B 108.8 . . ?
H22A C22 H22B 107.7 . . ?
C22 C23 C24 110.2(2) . . ?
C22 C23 H23A 109.6 . . ?
C24 C23 H23A 109.6 . . ?
C22 C23 H23B 109.6 . . ?
C24 C23 H23B 109.6 . . ?
H23A C23 H23B 108.1 . . ?
C23 C24 C25 111.0(2) . . ?
C23 C24 H24A 109.4 . . ?
C25 C24 H24A 109.4 . . ?
C23 C24 H24B 109.4 . . ?
C25 C24 H24B 109.4 . . ?
H24A C24 H24B 108 . . ?
O2 C25 C20 122.1(2) . . ?
O2 C25 C24 121.5(2) . . ?
C20 C25 C24 116.5(2) . . ?
C6 S1 C7 103.19(11) . . ?
C19 S2 C20 103.39(12) . . ?
C14 C28 H28A 109.5 . . ?
C14 C28 H28B 109.5 . . ?
H28A C28 H28B 109.5 . . ?
C14 C28 H28C 109.5 . . ?
H28A C28 H28C 109.5 . . ?
H28B C28 H28C 109.5 . . ?
C1 C27 H27A 109.5 . . ?
C1 C27 H27B 109.5 . . ?
C1 C27 H27C 109.5 . . ?

loop_
_geom_bond_atom_site_label_1
_geom_bond_atom_site_label_2
_geom_bond_distance
_geom_bond_site_symmetry_2
_geom_bond_publ_flag
C26 C21 1.498(4) . ?
C26 H26A 0.98 . ?
C26 H26B 0.98 . ?
C26 H26C 0.98 . ?
O2 C25 1.218(3) . ?
C1 C2 1.387(4) . ?
C1 C6 1.406(3) . ?
C1 C27 1.574(9) . ?
C1 Br1 1.850(3) . ?
C2 C3 1.378(4) . ?
C2 H2 0.95 . ?
C3 C4 1.390(4) . ?
C3 H3 0.95 . ?
C4 C5 1.386(4) . ?
C4 H4 0.95 . ?
C5 C6 1.390(3) . ?
C5 H5 0.95 . ?
C6 S1 1.775(2) . ?
C7 C12 1.344(3) . ?
C7 C8 1.486(3) . ?
C7 S1 1.783(2) . ?
C8 O1 1.212(3) . ?
C8 C9 1.511(3) . ?
C9 C10 1.515(4) . ?
C9 H9A 0.99 . ?
C9 H9B 0.99 . ?
C10 C11 1.513(4) . ?
C10 H10A 0.99 . ?
C10 H10B 0.99 . ?
C11 C12 1.507(4) . ?
C11 H11A 0.99 . ?
C11 H11B 0.99 . ?
C12 C13 1.499(4) . ?
C13 H13A 0.98 . ?
C13 H13B 0.98 . ?
C13 H13C 0.98 . ?
C14 C15 1.381(4) . ?
C14 C19 1.404(3) . ?
C14 C28 1.571(9) . ?
C14 Br2 1.762(3) . ?
C15 C16 1.384(4) . ?
C15 H15 0.95 . ?
C16 C17 1.390(4) . ?
C16 H16 0.95 . ?
C17 C18 1.386(3) . ?
C17 H17 0.95 . ?
C18 C19 1.387(4) . ?
C18 H18 0.95 . ?
C19 S2 1.774(2) . ?
C20 C21 1.349(4) . ?
C20 C25 1.484(4) . ?
C20 S2 1.781(2) . ?
C21 C22 1.505(4) . ?
C22 C23 1.499(4) . ?
C22 H22A 0.99 . ?
C22 H22B 0.99 . ?
C23 C24 1.508(4) . ?
C23 H23A 0.99 . ?
C23 H23B 0.99 . ?
C24 C25 1.511(3) . ?
C24 H24A 0.99 . ?
C24 H24B 0.99 . ?
C28 H28A 0.98 . ?
C28 H28B 0.98 . ?
C28 H28C 0.98 . ?
C27 H27A 0.98 . ?
C27 H27B 0.98 . ?
C27 H27C 0.98 . ?
